data_8102041
loop_
_publ_author_name
'Shi, X.-Y.'
'Wei, J.-F.'

_publ_section_title
;
Crystal structure of diaqua-bis((E)-4-hydroxy-3-((2-hydroxyethylimino)-
methyl)-5-(morpholinomethyl)-benzenesulfonato)dicopper(II) diperchlorate 
hexahydrate, [Cu~2~(H~2~O)~2~(C~14~H~19~N~2~O~3~SO~3~)~2~][ClO~4~]
~2~ &#x00B7; 6H~2~O
;
_journal_issue 4
_journal_name_full 'Zeitschrift f\"ur Kristallographie - New Crystal Structures'
_journal_page_first 445
_journal_page_last 446
_journal_volume 221
_journal_year 2006
_chemical_formula_structural '[Cu2(H2O)2(C14H18N2O3SO3)2][ClO4]2 &#x00B7; 6H2O'
_chemical_formula_sum 'C28 H54 Cl2 Cu2 N4 O28 S2'
_chemical_formula_weight 1156.85
_chemical_name_systematic
; 
diaqua-bis((E)-4-hydroxy-3-((2-hydroxyethylimino)methyl)-5-
(morpholinomethyl)benzenesulfonato)dicopper(II) diperchlorate hexahydrate
;
_space_group_IT_number 2
_symmetry_cell_setting triclinic
_symmetry_space_group_name_Hall '-P 1'
_symmetry_space_group_name_H-M 'P -1'
_atom_sites_solution_hydrogens geom
_atom_sites_solution_primary direct
_atom_sites_solution_secondary difmap
_audit_creation_method SHELXL-97
_cell_angle_alpha 100.865(5)
_cell_angle_beta 100.956(5)
_cell_angle_gamma 93.997(6)
_cell_formula_units_Z 1
_cell_length_a 8.6496(6)
_cell_length_b 9.6240(7)
_cell_length_c 13.7224(9)
_cell_measurement_reflns_used 1793
_cell_measurement_temperature 293(2)
_cell_measurement_theta_max 25.56
_cell_measurement_theta_min 2.39
_cell_volume 1094.76(14)
_computing_cell_refinement 'Bruker SMART'
_computing_data_collection 'Bruker SMART'
_computing_data_reduction 'Bruker SAINT'
_computing_molecular_graphics 'Bruker SHELXTL'
_computing_publication_material 'Bruker SHELXTL'
_computing_structure_refinement 'SHELXL-97 (Sheldrick, 1997)'
_computing_structure_solution 'SHELXS-97 (Sheldrick, 1990)'
_diffrn_ambient_temperature 293(2)
_diffrn_measured_fraction_theta_full 0.962
_diffrn_measured_fraction_theta_max 0.962
_diffrn_measurement_device_type 'Bruker SMART CCD'
_diffrn_measurement_method phi/omega
_diffrn_radiation_monochromator graphite
_diffrn_radiation_source 'fine-focus sealed tube'
_diffrn_radiation_type MoK\a
_diffrn_radiation_wavelength 0.71073
_diffrn_reflns_av_R_equivalents 0.0281
_diffrn_reflns_av_sigmaI/netI 0.0451
_diffrn_reflns_limit_h_max 10
_diffrn_reflns_limit_h_min -10
_diffrn_reflns_limit_k_max 11
_diffrn_reflns_limit_k_min -10
_diffrn_reflns_limit_l_max 16
_diffrn_reflns_limit_l_min -16
_diffrn_reflns_number 5952
_diffrn_reflns_theta_full 25.00
_diffrn_reflns_theta_max 25.00
_diffrn_reflns_theta_min 2.39
_exptl_absorpt_coefficient_mu 1.290
_exptl_absorpt_correction_T_max 0.8757
_exptl_absorpt_correction_T_min 0.7099
_exptl_absorpt_correction_type none
_exptl_crystal_density_diffrn 1.755
_exptl_crystal_density_meas 0
_exptl_crystal_density_method 'not measured'
_exptl_crystal_F_000 598
_exptl_crystal_size_max 0.29
_exptl_crystal_size_mid 0.23
_exptl_crystal_size_min 0.11
_refine_diff_density_max 0.876
_refine_diff_density_min -0.485
_refine_diff_density_rms 0.091
_refine_ls_extinction_method none
_refine_ls_goodness_of_fit_ref 1.064
_refine_ls_hydrogen_treatment mixed
_refine_ls_matrix_type full
_refine_ls_number_parameters 301
_refine_ls_number_reflns 3719
_refine_ls_number_restraints 0
_refine_ls_restrained_S_all 1.064
_refine_ls_R_factor_all 0.0712
_refine_ls_R_factor_gt 0.0581
_refine_ls_shift/su_max 0.000
_refine_ls_shift/su_mean 0.000
_refine_ls_structure_factor_coef Fsqd
_refine_ls_weighting_details 'calc w=1/[\s^2^(Fo^2^)+(0.1070P)^2^+1.2200P] where P=(Fo^2^+2Fc^2^)/3'
_refine_ls_weighting_scheme calc
_refine_ls_wR_factor_gt 0.1642
_refine_ls_wR_factor_ref 0.1750
_reflns_number_gt 2976
_reflns_number_total 3719
_reflns_threshold_expression >2sigma(I)
_cod_data_source_file 1267-1865.cff
_cod_data_source_block xb0344m
_cod_depositor_comments
;
 Marking attached hydrogen atoms.

 Antanas Vaitkus,
 2018-09-03

The following automatic conversions were performed:
'_symmetry_cell_setting' value 'Triclinic' changed to 'triclinic'
according to '/home/saulius/struct/CIF-dictionaries/cif_core.dic'
dictionary named 'cif_core.dic' version 2.4.1 from 2010-06-29.

Automatic conversion script
Id: cif_fix_enum 1555 2011-01-17 13:19:09Z saulius 
;
_cod_original_cell_volume 1094.76(13)
_cod_original_sg_symbol_H-M P-1
_cod_database_code 8102041

loop_
_symmetry_equiv_pos_as_xyz
'x, y, z'
'-x, -y, -z'

loop_
_atom_site_label
_atom_site_type_symbol
_atom_site_fract_x
_atom_site_fract_y
_atom_site_fract_z
_atom_site_U_iso_or_equiv
_atom_site_adp_type
_atom_site_occupancy
_atom_site_symmetry_multiplicity
_atom_site_Wyckoff_symbol
_atom_site_calc_flag
_atom_site_refinement_flags
_atom_site_disorder_assembly
_atom_site_disorder_group
_atom_site_attached_hydrogens
Cu1 Cu 0.29622(6) 0.84501(6) 0.21474(4) 0.0401(2) Uani 1 2 i d . . . 0
Cl1 Cl 0.0201(2) 0.57818(15) 0.28835(12) 0.0660(4) Uani 1 2 i d . . . 0
S2 S 0.43067(13) 1.19300(13) 0.15574(9) 0.0419(3) Uani 1 2 i d . . . 0
O1 O 0.4676(4) 1.0569(4) 0.1825(3) 0.0464(8) Uani 1 2 i d . . . 0
O2 O 0.5596(4) 1.2561(5) 0.1185(3) 0.0611(10) Uani 1 2 i d . . . 0
O3 O 0.3871(5) 1.2924(5) 0.2364(3) 0.0682(12) Uani 1 2 i d . . . 0
O4 O 0.1129(4) 0.9372(3) 0.1893(2) 0.0377(7) Uani 1 2 i d . . . 0
O5 O 0.5007(4) 0.7570(4) 0.2319(3) 0.0540(9) Uani 1 2 i d . . . 0
H5O H 0.4709 0.6978 0.2622 0.065 Uiso 1 2 i calc R . . 0
O6 O -0.1981(4) 1.0918(4) 0.4844(2) 0.0533(9) Uani 1 2 i d . . . 0
O7 O 0.3494(4) 0.9498(4) 0.3577(2) 0.0456(8) Uani 1 2 i d G . . 0
H7A H 0.3008 0.9072 0.3945 0.055 Uiso 1 2 i d G . . 0
H7B H 0.3462 1.0383 0.3576 0.055 Uiso 1 2 i d G . . 0
O8 O 0.0485(13) 0.4455(8) 0.2650(11) 0.198(5) Uani 1 2 i d . . . 0
O9 O 0.1540(11) 0.6752(8) 0.3082(5) 0.141(3) Uani 1 2 i d . . . 0
O10 O -0.0560(14) 0.6095(17) 0.3630(10) 0.240(8) Uani 1 2 i d . . . 0
O11 O -0.0898(17) 0.5929(17) 0.2000(11) 0.247(7) Uani 1 2 i d . . . 0
N1 N 0.2433(4) 0.7113(4) 0.0861(3) 0.0406(9) Uani 1 2 i d . . . 0
N2 N -0.2008(4) 1.0881(4) 0.2743(3) 0.0334(8) Uani 1 2 i d . . . 0
H2 H -0.3048 1.0591 0.2464 0.040 Uiso 1 2 i calc R . . 0
C1 C -0.0032(5) 0.9029(5) 0.1106(3) 0.0326(9) Uani 1 2 i d . . . 0
C2 C -0.1317(5) 0.9892(5) 0.1074(3) 0.0324(9) Uani 1 2 i d . . . 0
C3 C -0.2580(5) 0.9591(5) 0.0255(3) 0.0330(9) Uani 1 2 i d . . . 0
H3 H -0.3409 1.0158 0.0241 0.040 Uiso 1 2 i calc R . . 0
C4 C 0.2633(5) 1.1547(5) 0.0553(3) 0.0348(9) Uani 1 2 i d . . . 0
C5 C 0.1420(5) 1.2386(5) 0.0554(3) 0.0351(9) Uani 1 2 i d . . . 0
H5 H 0.1460 1.3138 0.1097 0.042 Uiso 1 2 i calc R . . 0
C6 C -0.0100(5) 0.7890(5) 0.0275(3) 0.0325(9) Uani 1 2 i d . . . 0
C7 C 0.1143(5) 0.6976(5) 0.0197(3) 0.0390(10) Uani 1 2 i d . . . 0
H7 H 0.0998 0.6242 -0.0370 0.047 Uiso 1 2 i calc R . . 0
C8 C 0.3627(7) 0.6121(7) 0.0737(5) 0.0594(14) Uani 1 2 i d . . . 0
H8A H 0.3655 0.5833 0.0024 0.071 Uiso 1 2 i calc R . . 0
H8B H 0.3363 0.5277 0.0988 0.071 Uiso 1 2 i calc R . . 0
C9 C 0.5208(7) 0.6852(8) 0.1319(5) 0.0681(17) Uani 1 2 i d . . . 0
H9A H 0.5965 0.6161 0.1390 0.082 Uiso 1 2 i calc R . . 0
H9B H 0.5600 0.7539 0.0966 0.082 Uiso 1 2 i calc R . . 0
C10 C -0.1200(5) 1.1157(5) 0.1907(3) 0.0343(9) Uani 1 2 i d . . . 0
H10A H -0.1666 1.1920 0.1625 0.041 Uiso 1 2 i calc R . . 0
H10B H -0.0090 1.1476 0.2195 0.041 Uiso 1 2 i calc R . . 0
C11 C -0.1918(6) 1.2234(5) 0.3519(4) 0.0418(10) Uani 1 2 i d . . . 0
H11A H -0.0818 1.2604 0.3793 0.050 Uiso 1 2 i calc R . . 0
H11B H -0.2439 1.2941 0.3198 0.050 Uiso 1 2 i calc R . . 0
C12 C -0.2699(7) 1.1965(6) 0.4364(4) 0.0520(13) Uani 1 2 i d . . . 0
H12A H -0.2618 1.2844 0.4860 0.062 Uiso 1 2 i calc R . . 0
H12B H -0.3814 1.1648 0.4095 0.062 Uiso 1 2 i calc R . . 0
C13 C -0.2143(6) 0.9603(6) 0.4125(4) 0.0476(12) Uani 1 2 i d . . . 0
H13A H -0.3259 0.9284 0.3863 0.057 Uiso 1 2 i calc R . . 0
H13B H -0.1676 0.8887 0.4463 0.057 Uiso 1 2 i calc R . . 0
C14 C -0.1351(6) 0.9756(5) 0.3257(3) 0.0392(10) Uani 1 2 i d . . . 0
H14A H -0.0220 1.0000 0.3510 0.047 Uiso 1 2 i calc R . . 0
H14B H -0.1514 0.8856 0.2773 0.047 Uiso 1 2 i calc R . . 0
O13 O 0.5383(16) 0.5621(9) 0.3397(8) 0.193(5) Uani 1 2 i d . . . 2
O14 O 0.213(2) 0.429(2) 0.5240(14) 0.277(8) Uani 1 2 i d . . . 2
O15 O 0.2584(9) 0.2092(7) 0.3853(5) 0.111(2) Uani 1 2 i d . . . 2

loop_
_atom_site_aniso_label
_atom_site_aniso_U_11
_atom_site_aniso_U_22
_atom_site_aniso_U_33
_atom_site_aniso_U_23
_atom_site_aniso_U_13
_atom_site_aniso_U_12
Cu1 0.0312(3) 0.0488(4) 0.0361(3) 0.0015(2) 0.0019(2) 0.0103(2)
Cl1 0.0892(11) 0.0398(7) 0.0645(9) -0.0030(6) 0.0221(8) -0.0019(7)
S2 0.0329(6) 0.0484(7) 0.0384(6) 0.0006(5) -0.0009(5) 0.0083(5)
O1 0.0333(17) 0.063(2) 0.0423(18) 0.0157(16) 0.0008(14) 0.0043(15)
O2 0.038(2) 0.067(3) 0.076(3) 0.024(2) 0.0024(18) -0.0045(17)
O3 0.060(2) 0.086(3) 0.046(2) -0.010(2) -0.0018(18) 0.023(2)
O4 0.0315(15) 0.0467(18) 0.0305(15) 0.0012(13) 0.0010(12) 0.0084(13)
O5 0.0395(19) 0.052(2) 0.061(2) -0.0012(17) -0.0035(16) 0.0143(16)
O6 0.059(2) 0.067(2) 0.0311(17) 0.0006(16) 0.0112(15) 0.0035(18)
O7 0.0380(18) 0.063(2) 0.0346(17) 0.0094(16) 0.0068(14) 0.0015(16)
O8 0.192(9) 0.060(4) 0.362(17) 0.015(6) 0.137(10) 0.016(5)
O9 0.206(8) 0.112(5) 0.083(4) 0.016(4) 0.013(4) -0.081(5)
O10 0.191(10) 0.283(16) 0.203(11) -0.112(11) 0.107(9) -0.011(10)
O11 0.205(11) 0.249(15) 0.216(12) 0.040(11) -0.110(10) -0.006(10)
N1 0.0310(19) 0.050(2) 0.039(2) 0.0044(17) 0.0060(16) 0.0096(16)
N2 0.0278(18) 0.039(2) 0.0292(17) -0.0012(15) 0.0034(14) 0.0030(15)
C1 0.027(2) 0.040(2) 0.033(2) 0.0114(18) 0.0079(17) 0.0001(17)
C2 0.030(2) 0.035(2) 0.033(2) 0.0085(17) 0.0104(17) -0.0006(17)
C3 0.029(2) 0.041(2) 0.031(2) 0.0102(18) 0.0073(17) 0.0068(18)
C4 0.029(2) 0.041(2) 0.033(2) 0.0081(18) 0.0039(17) 0.0026(18)
C5 0.033(2) 0.037(2) 0.033(2) 0.0048(18) 0.0082(17) 0.0002(18)
C6 0.029(2) 0.037(2) 0.032(2) 0.0068(17) 0.0072(16) 0.0026(17)
C7 0.036(2) 0.042(2) 0.037(2) 0.0005(19) 0.0084(19) 0.0066(19)
C8 0.052(3) 0.061(3) 0.059(3) 0.000(3) 0.004(3) 0.020(3)
C9 0.050(3) 0.077(4) 0.069(4) -0.009(3) 0.012(3) 0.018(3)
C10 0.033(2) 0.036(2) 0.033(2) 0.0065(18) 0.0060(17) 0.0050(18)
C11 0.048(3) 0.034(2) 0.038(2) -0.0050(19) 0.008(2) 0.008(2)
C12 0.054(3) 0.057(3) 0.039(3) -0.007(2) 0.012(2) 0.012(2)
C13 0.051(3) 0.055(3) 0.037(2) 0.009(2) 0.011(2) 0.000(2)
C14 0.041(2) 0.042(3) 0.036(2) 0.0086(19) 0.0113(19) 0.0082(19)
O13 0.321(14) 0.084(5) 0.147(7) 0.039(5) -0.035(8) 0.029(6)
O14 0.31(2) 0.247(19) 0.268(18) 0.045(15) 0.049(15) 0.056(16)
O15 0.145(6) 0.089(4) 0.112(5) 0.025(3) 0.057(4) 0.024(4)

loop_
_atom_type_symbol
_atom_type_description
_atom_type_scat_dispersion_real
_atom_type_scat_dispersion_imag
_atom_type_scat_source
C C 0.0033 0.0016 'International Tables Vol C Tables 4.2.6.8 and 6.1.1.4'
H H 0.0000 0.0000 'International Tables Vol C Tables 4.2.6.8 and 6.1.1.4'
N N 0.0061 0.0033 'International Tables Vol C Tables 4.2.6.8 and 6.1.1.4'
O O 0.0106 0.0060 'International Tables Vol C Tables 4.2.6.8 and 6.1.1.4'
Cu Cu 0.3201 1.2651 'International Tables Vol C Tables 4.2.6.8 and 6.1.1.4'
S S 0.1246 0.1234 'International Tables Vol C Tables 4.2.6.8 and 6.1.1.4'
Cl Cl 0.1484 0.1585 'International Tables Vol C Tables 4.2.6.8 and 6.1.1.4'

loop_
_geom_angle_atom_site_label_1
_geom_angle_atom_site_label_2
_geom_angle_atom_site_label_3
_geom_angle
_geom_angle_site_symmetry_1
_geom_angle_site_symmetry_3
_geom_angle_publ_flag
O4 Cu1 N1 94.22(15) . . ?
O4 Cu1 O7 91.17(14) . . ?
N1 Cu1 O7 169.24(17) . . ?
O4 Cu1 O5 174.11(16) . . ?
N1 Cu1 O5 84.29(15) . . ?
O7 Cu1 O5 91.24(15) . . ?
O8 Cl1 O10 116.2(9) . . ?
O8 Cl1 O9 113.7(6) . . ?
O10 Cl1 O9 108.2(7) . . ?
O8 Cl1 O11 102.3(10) . . ?
O10 Cl1 O11 104.5(11) . . ?
O9 Cl1 O11 111.5(7) . . ?
O3 S2 O2 111.5(3) . . ?
O3 S2 O1 113.8(3) . . ?
O2 S2 O1 110.7(2) . . ?
O3 S2 C4 106.3(2) . . ?
O2 S2 C4 107.5(2) . . ?
O1 S2 C4 106.7(2) . . ?
C1 O4 Cu1 126.9(3) . . ?
C9 O5 Cu1 108.5(3) . . ?
C9 O5 H5O 109.5 . . ?
Cu1 O5 H5O 95.0 . . ?
C12 O6 C13 109.8(4) . . ?
Cu1 O7 H7A 110.5 . . ?
Cu1 O7 H7B 107.7 . . ?
H7A O7 H7B 122.3 . . ?
C7 N1 C8 120.8(4) . . ?
C7 N1 Cu1 126.3(3) . . ?
C8 N1 Cu1 112.7(3) . . ?
C14 N2 C11 109.3(3) . . ?
C14 N2 C10 113.6(3) . . ?
C11 N2 C10 110.2(3) . . ?
C14 N2 H2 107.9 . . ?
C11 N2 H2 107.9 . . ?
C10 N2 H2 107.9 . . ?
O4 C1 C6 124.9(4) . . ?
O4 C1 C2 117.2(4) . . ?
C6 C1 C2 117.9(4) . . ?
C3 C2 C1 120.1(4) . . ?
C3 C2 C10 121.5(4) . . ?
C1 C2 C10 118.3(4) . . ?
C2 C3 C4 121.1(4) . 2_575 ?
C2 C3 H3 119.4 . . ?
C4 C3 H3 119.4 2_575 . ?
C5 C4 C3 120.5(4) . 2_575 ?
C5 C4 S2 120.1(3) . . ?
C3 C4 S2 119.4(3) 2_575 . ?
C4 C5 C6 120.1(4) . 2_575 ?
C4 C5 H5 120.0 . . ?
C6 C5 H5 120.0 2_575 . ?
C1 C6 C5 120.3(4) . 2_575 ?
C1 C6 C7 123.4(4) . . ?
C5 C6 C7 116.3(4) 2_575 . ?
N1 C7 C6 124.1(4) . . ?
N1 C7 H7 118.0 . . ?
C6 C7 H7 118.0 . . ?
N1 C8 C9 108.6(5) . . ?
N1 C8 H8A 110.0 . . ?
C9 C8 H8A 110.0 . . ?
N1 C8 H8B 110.0 . . ?
C9 C8 H8B 110.0 . . ?
H8A C8 H8B 108.4 . . ?
O5 C9 C8 107.9(5) . . ?
O5 C9 H9A 110.1 . . ?
C8 C9 H9A 110.1 . . ?
O5 C9 H9B 110.1 . . ?
C8 C9 H9B 110.1 . . ?
H9A C9 H9B 108.4 . . ?
C2 C10 N2 113.8(3) . . ?
C2 C10 H10A 108.8 . . ?
N2 C10 H10A 108.8 . . ?
C2 C10 H10B 108.8 . . ?
N2 C10 H10B 108.8 . . ?
H10A C10 H10B 107.7 . . ?
C12 C11 N2 110.6(4) . . ?
C12 C11 H11A 109.5 . . ?
N2 C11 H11A 109.5 . . ?
C12 C11 H11B 109.5 . . ?
N2 C11 H11B 109.5 . . ?
H11A C11 H11B 108.1 . . ?
O6 C12 C11 111.1(4) . . ?
O6 C12 H12A 109.4 . . ?
C11 C12 H12A 109.4 . . ?
O6 C12 H12B 109.4 . . ?
C11 C12 H12B 109.4 . . ?
H12A C12 H12B 108.0 . . ?
O6 C13 C14 111.6(4) . . ?
O6 C13 H13A 109.3 . . ?
C14 C13 H13A 109.3 . . ?
O6 C13 H13B 109.3 . . ?
C14 C13 H13B 109.3 . . ?
H13A C13 H13B 108.0 . . ?
N2 C14 C13 110.6(4) . . ?
N2 C14 H14A 109.5 . . ?
C13 C14 H14A 109.5 . . ?
N2 C14 H14B 109.5 . . ?
C13 C14 H14B 109.5 . . ?
H14A C14 H14B 108.1 . . ?

loop_
_geom_bond_atom_site_label_1
_geom_bond_atom_site_label_2
_geom_bond_distance
_geom_bond_site_symmetry_2
_geom_bond_publ_flag
Cu1 O4 1.878(3) . ?
Cu1 N1 1.933(4) . ?
Cu1 O7 1.980(3) . ?
Cu1 O5 2.007(3) . ?
Cl1 O8 1.309(8) . ?
Cl1 O10 1.319(9) . ?
Cl1 O9 1.386(7) . ?
Cl1 O11 1.428(10) . ?
S2 O3 1.447(4) . ?
S2 O2 1.453(4) . ?
S2 O1 1.465(4) . ?
S2 C4 1.763(4) . ?
O4 C1 1.301(5) . ?
O5 C9 1.463(7) . ?
O5 H5O 0.8200 . ?
O6 C12 1.420(7) . ?
O6 C13 1.430(6) . ?
O7 H7A 0.8563 . ?
O7 H7B 0.8542 . ?
N1 C7 1.281(6) . ?
N1 C8 1.466(7) . ?
N2 C14 1.488(6) . ?
N2 C11 1.506(6) . ?
N2 C10 1.506(6) . ?
N2 H2 0.9100 . ?
C1 C6 1.414(6) . ?
C1 C2 1.432(6) . ?
C2 C3 1.381(6) . ?
C2 C10 1.488(6) . ?
C3 C4 1.395(6) 2_575 ?
C3 H3 0.9300 . ?
C4 C5 1.368(6) . ?
C4 C3 1.395(6) 2_575 ?
C5 C6 1.421(6) 2_575 ?
C5 H5 0.9300 . ?
C6 C5 1.421(6) 2_575 ?
C6 C7 1.442(6) . ?
C7 H7 0.9300 . ?
C8 C9 1.497(8) . ?
C8 H8A 0.9700 . ?
C8 H8B 0.9700 . ?
C9 H9A 0.9700 . ?
C9 H9B 0.9700 . ?
C10 H10A 0.9700 . ?
C10 H10B 0.9700 . ?
C11 C12 1.502(7) . ?
C11 H11A 0.9700 . ?
C11 H11B 0.9700 . ?
C12 H12A 0.9700 . ?
C12 H12B 0.9700 . ?
C13 C14 1.508(7) . ?
C13 H13A 0.9700 . ?
C13 H13B 0.9700 . ?
C14 H14A 0.9700 . ?
C14 H14B 0.9700 . ?
